data_4101684
loop_
_publ_author_name
'Ye, Heng-Yun'
'Fu, Da-Wei'
'Zhang, Yi'
'Zhang, Wen'
'Xiong, Ren-Gen'
'Huang, Songping D'

_publ_section_title
;
 Hydrogen-bonded ferroelectrics based on metal-organic coordination.
;
_journal_issue 1
_journal_name_full 'Journal of the American Chemical Society'
_journal_page_first 42
_journal_page_last 43
_journal_paper_doi 10.1021/ja808331g
_journal_volume 131
_journal_year 2009
_chemical_absolute_configuration rm
_chemical_formula_sum 'C5 H13 Cl3 Co N2'
_chemical_formula_weight 266.45
_chemical_name_systematic
; 
 ? 
;
_space_group_IT_number 4
_symmetry_cell_setting monoclinic
_symmetry_space_group_name_Hall 'P 2yb'
_symmetry_space_group_name_H-M 'P 1 21 1'
_atom_sites_solution_hydrogens geom
_atom_sites_solution_primary direct
_atom_sites_solution_secondary difmap
_audit_creation_method SHELXL-97
_cell_angle_alpha 90.00
_cell_angle_beta 104.87(3)
_cell_angle_gamma 90.00
_cell_formula_units_Z 2
_cell_length_a 7.020(3)
_cell_length_b 8.139(3)
_cell_length_c 9.731(4)
_cell_measurement_temperature 293(2)
_cell_volume 537.4(4)
_computing_structure_refinement 'SHELXL-97 (Sheldrick, 1997)'
_computing_structure_solution 'SHELXS-97 (Sheldrick, 1990)'
_diffrn_ambient_temperature 293(2)
_diffrn_measured_fraction_theta_full 0.989
_diffrn_measured_fraction_theta_max 0.989
_diffrn_radiation_monochromator graphite
_diffrn_radiation_source 'fine-focus sealed tube'
_diffrn_radiation_type MoK\a
_diffrn_radiation_wavelength 0.71073
_diffrn_reflns_av_R_equivalents 0.0250
_diffrn_reflns_av_sigmaI/netI 0.0378
_diffrn_reflns_limit_h_max 9
_diffrn_reflns_limit_h_min -9
_diffrn_reflns_limit_k_max 10
_diffrn_reflns_limit_k_min -10
_diffrn_reflns_limit_l_max 12
_diffrn_reflns_limit_l_min -12
_diffrn_reflns_number 5291
_diffrn_reflns_theta_full 27.51
_diffrn_reflns_theta_max 27.51
_diffrn_reflns_theta_min 3.00
_exptl_absorpt_coefficient_mu 2.288
_exptl_absorpt_correction_T_max 0.567
_exptl_absorpt_correction_T_min 0.458
_exptl_absorpt_correction_type multi-scan
_exptl_crystal_colour colorless
_exptl_crystal_density_diffrn 1.647
_exptl_crystal_density_method 'not measured'
_exptl_crystal_description prism
_exptl_crystal_F_000 270
_exptl_crystal_size_max 0.35
_exptl_crystal_size_mid 0.30
_exptl_crystal_size_min 0.25
_refine_diff_density_max 0.368
_refine_diff_density_min -0.322
_refine_diff_density_rms 0.059
_refine_ls_abs_structure_details 'Flack H D (1983), Acta Cryst. A39, 876-881'
_refine_ls_abs_structure_Flack 0.041(17)
_refine_ls_extinction_method none
_refine_ls_goodness_of_fit_ref 1.047
_refine_ls_hydrogen_treatment constr
_refine_ls_matrix_type full
_refine_ls_number_parameters 101
_refine_ls_number_reflns 2431
_refine_ls_number_restraints 1
_refine_ls_restrained_S_all 1.046
_refine_ls_R_factor_all 0.0350
_refine_ls_R_factor_gt 0.0295
_refine_ls_shift/su_max 0.001
_refine_ls_shift/su_mean 0.000
_refine_ls_structure_factor_coef Fsqd
_refine_ls_weighting_details 'calc w=1/[\s^2^(Fo^2^)+(0.0273P)^2^+0.0000P] where P=(Fo^2^+2Fc^2^)/3'
_refine_ls_weighting_scheme calc
_refine_ls_wR_factor_gt 0.0616
_refine_ls_wR_factor_ref 0.0650
_reflns_number_gt 2157
_reflns_number_total 2431
_reflns_threshold_expression >2sigma(I)
_cod_data_source_file ja808331g_si_001.cif
_cod_data_source_block zh
_cod_original_sg_symbol_H-M P2(1)
_cod_database_code 4101684

loop_
_symmetry_equiv_pos_as_xyz
'x, y, z'
'-x, y+1/2, -z'

loop_
_atom_site_label
_atom_site_type_symbol
_atom_site_fract_x
_atom_site_fract_y
_atom_site_fract_z
_atom_site_U_iso_or_equiv
_atom_site_adp_type
_atom_site_occupancy
_atom_site_symmetry_multiplicity
_atom_site_calc_flag
_atom_site_refinement_flags
_atom_site_disorder_assembly
_atom_site_disorder_group
Co1 Co 0.42310(5) 0.61634(5) 0.74021(4) 0.03391(11) Uani 1 1 d . . .
C1 C 0.1839(5) 0.8998(4) 0.8016(3) 0.0353(7) Uani 1 1 d . . .
H1A H 0.1784 0.8395 0.8865 0.042 Uiso 1 1 calc R . .
H1B H 0.0755 0.8626 0.7246 0.042 Uiso 1 1 calc R . .
C2 C 0.1577(4) 1.0824(3) 0.8266(3) 0.0363(7) Uani 1 1 d . . .
H2 H 0.2633 1.1170 0.9085 0.044 Uiso 1 1 calc R . .
C3 C 0.3678(5) 1.1403(4) 0.6614(4) 0.0421(7) Uani 1 1 d . . .
H3A H 0.4778 1.1784 0.7368 0.051 Uiso 1 1 calc R . .
H3B H 0.3706 1.1983 0.5748 0.051 Uiso 1 1 calc R . .
C4 C 0.3870(5) 0.9578(4) 0.6400(3) 0.0397(7) Uani 1 1 d . . .
H4A H 0.2844 0.9226 0.5582 0.048 Uiso 1 1 calc R . .
H4B H 0.5133 0.9354 0.6205 0.048 Uiso 1 1 calc R . .
C5 C -0.0380(5) 1.1226(6) 0.8573(4) 0.0543(8) Uani 1 1 d . . .
H5A H -0.0543 1.2396 0.8585 0.081 Uiso 1 1 calc R . .
H5B H -0.0406 1.0780 0.9481 0.081 Uiso 1 1 calc R . .
H5C H -0.1430 1.0755 0.7848 0.081 Uiso 1 1 calc R . .
Cl1 Cl 0.73724(13) 0.59431(15) 0.73556(10) 0.0657(3) Uani 1 1 d . . .
Cl2 Cl 0.19885(12) 0.53758(10) 0.53668(8) 0.04351(19) Uani 1 1 d . . .
Cl3 Cl 0.34829(13) 0.47484(9) 0.91935(7) 0.0442(2) Uani 1 1 d . . .
N1 N 0.3715(4) 0.8621(3) 0.7664(2) 0.0320(5) Uani 1 1 d . . .
H1 H 0.4640 0.9066 0.8627 0.038 Uiso 1 1 d R . .
N2 N 0.1791(4) 1.1758(3) 0.6991(2) 0.0350(6) Uani 1 1 d . . .
H2A H 0.0778 1.1505 0.6245 0.042 Uiso 1 1 calc R . .
H2B H 0.1726 1.2841 0.7160 0.042 Uiso 1 1 calc R . .

loop_
_atom_site_aniso_label
_atom_site_aniso_U_11
_atom_site_aniso_U_22
_atom_site_aniso_U_33
_atom_site_aniso_U_23
_atom_site_aniso_U_13
_atom_site_aniso_U_12
Co1 0.0385(2) 0.02911(18) 0.03111(19) 0.00043(18) 0.00346(15) 0.00130(19)
C1 0.0391(17) 0.0339(15) 0.0345(15) 0.0019(13) 0.0122(13) -0.0029(14)
C2 0.0388(16) 0.0376(19) 0.0313(14) 0.0012(12) 0.0066(12) 0.0027(13)
C3 0.0501(18) 0.0327(18) 0.0499(17) 0.0027(14) 0.0245(15) -0.0035(15)
C4 0.052(2) 0.0322(15) 0.0390(16) 0.0026(13) 0.0193(14) -0.0012(15)
C5 0.0495(18) 0.0586(19) 0.060(2) -0.003(2) 0.0242(16) 0.008(2)
Cl1 0.0404(4) 0.0846(8) 0.0708(5) -0.0005(6) 0.0121(4) 0.0074(6)
Cl2 0.0494(4) 0.0397(4) 0.0328(4) -0.0014(3) -0.0050(3) 0.0031(4)
Cl3 0.0613(5) 0.0386(4) 0.0295(4) 0.0032(3) 0.0060(3) -0.0045(4)
N1 0.0391(14) 0.0266(12) 0.0283(12) -0.0002(10) 0.0052(11) -0.0004(11)
N2 0.0377(14) 0.0278(12) 0.0363(13) -0.0007(10) 0.0032(11) -0.0030(11)

loop_
_atom_type_symbol
_atom_type_description
_atom_type_scat_dispersion_real
_atom_type_scat_dispersion_imag
_atom_type_scat_source
C C 0.0033 0.0016 'International Tables Vol C Tables 4.2.6.8 and 6.1.1.4'
H H 0.0000 0.0000 'International Tables Vol C Tables 4.2.6.8 and 6.1.1.4'
N N 0.0061 0.0033 'International Tables Vol C Tables 4.2.6.8 and 6.1.1.4'
Cl Cl 0.1484 0.1585 'International Tables Vol C Tables 4.2.6.8 and 6.1.1.4'
Co Co 0.3494 0.9721 'International Tables Vol C Tables 4.2.6.8 and 6.1.1.4'

loop_
_geom_angle_atom_site_label_1
_geom_angle_atom_site_label_2
_geom_angle_atom_site_label_3
_geom_angle
_geom_angle_site_symmetry_1
_geom_angle_site_symmetry_3
_geom_angle_publ_flag
N1 Co1 Cl1 106.70(8) . . ?
N1 Co1 Cl3 108.43(7) . . ?
Cl1 Co1 Cl3 113.72(4) . . ?
N1 Co1 Cl2 106.03(7) . . ?
Cl1 Co1 Cl2 115.23(5) . . ?
Cl3 Co1 Cl2 106.32(4) . . ?
N1 C1 C2 113.0(2) . . ?
N1 C1 H1A 109.0 . . ?
C2 C1 H1A 109.0 . . ?
N1 C1 H1B 109.0 . . ?
C2 C1 H1B 109.0 . . ?
H1A C1 H1B 107.8 . . ?
N2 C2 C5 110.1(2) . . ?
N2 C2 C1 108.8(2) . . ?
C5 C2 C1 113.2(3) . . ?
N2 C2 H2 108.2 . . ?
C5 C2 H2 108.2 . . ?
C1 C2 H2 108.2 . . ?
N2 C3 C4 109.9(3) . . ?
N2 C3 H3A 109.7 . . ?
C4 C3 H3A 109.7 . . ?
N2 C3 H3B 109.7 . . ?
C4 C3 H3B 109.7 . . ?
H3A C3 H3B 108.2 . . ?
N1 C4 C3 112.0(3) . . ?
N1 C4 H4A 109.2 . . ?
C3 C4 H4A 109.2 . . ?
N1 C4 H4B 109.2 . . ?
C3 C4 H4B 109.2 . . ?
H4A C4 H4B 107.9 . . ?
C2 C5 H5A 109.5 . . ?
C2 C5 H5B 109.5 . . ?
H5A C5 H5B 109.5 . . ?
C2 C5 H5C 109.5 . . ?
H5A C5 H5C 109.5 . . ?
H5B C5 H5C 109.5 . . ?
C1 N1 C4 110.1(2) . . ?
C1 N1 Co1 115.24(18) . . ?
C4 N1 Co1 110.75(18) . . ?
C1 N1 H1 96.0 . . ?
C4 N1 H1 113.3 . . ?
Co1 N1 H1 110.8 . . ?
C3 N2 C2 113.0(2) . . ?
C3 N2 H2A 109.0 . . ?
C2 N2 H2A 109.0 . . ?
C3 N2 H2B 109.0 . . ?
C2 N2 H2B 109.0 . . ?
H2A N2 H2B 107.8 . . ?

loop_
_geom_bond_atom_site_label_1
_geom_bond_atom_site_label_2
_geom_bond_distance
_geom_bond_site_symmetry_2
_geom_bond_publ_flag
Co1 N1 2.060(2) . ?
Co1 Cl1 2.2245(14) . ?
Co1 Cl3 2.2607(11) . ?
Co1 Cl2 2.2829(12) . ?
C1 N1 1.476(4) . ?
C1 C2 1.525(4) . ?
C1 H1A 0.9700 . ?
C1 H1B 0.9700 . ?
C2 N2 1.495(4) . ?
C2 C5 1.515(4) . ?
C2 H2 0.9800 . ?
C3 N2 1.491(4) . ?
C3 C4 1.511(4) . ?
C3 H3A 0.9700 . ?
C3 H3B 0.9700 . ?
C4 N1 1.483(4) . ?
C4 H4A 0.9700 . ?
C4 H4B 0.9700 . ?
C5 H5A 0.9600 . ?
C5 H5B 0.9600 . ?
C5 H5C 0.9600 . ?
N1 H1 1.0571 . ?
N2 H2A 0.9000 . ?
N2 H2B 0.9000 . ?

loop_
_geom_torsion_atom_site_label_1
_geom_torsion_atom_site_label_2
_geom_torsion_atom_site_label_3
_geom_torsion_atom_site_label_4
_geom_torsion
_geom_torsion_site_symmetry_1
_geom_torsion_site_symmetry_2
_geom_torsion_site_symmetry_3
_geom_torsion_site_symmetry_4
_geom_torsion_publ_flag
N1 C1 C2 N2 55.1(3) . . . . ?
N1 C1 C2 C5 177.8(2) . . . . ?
N2 C3 C4 N1 -55.9(4) . . . . ?
C2 C1 N1 C4 -56.6(3) . . . . ?
C2 C1 N1 Co1 177.34(19) . . . . ?
C3 C4 N1 C1 56.5(3) . . . . ?
C3 C4 N1 Co1 -174.9(2) . . . . ?
Cl1 Co1 N1 C1 -167.98(17) . . . . ?
Cl3 Co1 N1 C1 -45.1(2) . . . . ?
Cl2 Co1 N1 C1 68.71(19) . . . . ?
Cl1 Co1 N1 C4 66.3(2) . . . . ?
Cl3 Co1 N1 C4 -170.86(18) . . . . ?
Cl2 Co1 N1 C4 -57.0(2) . . . . ?
C4 C3 N2 C2 55.7(3) . . . . ?
C5 C2 N2 C3 -179.2(3) . . . . ?
C1 C2 N2 C3 -54.6(3) . . . . ?
